data_4300318
loop_
_publ_author_name
'Sydora, Orson L.'
'Wolczanski, Peter T.'
'Lobkovsky, Emil B.'
'Buda, Corneliu'
'Cundari, Thomas R.'

_publ_section_title
;
 Low-Coordinate Chromium Siloxides: The "Box" [Cr(\m-Cl)(\m-OSitBu3)]4,
 Distorted Trigonal [(tBu3SiO)3Cr][Na(benzene)] and
 [(tBu3SiO)3Cr][Na(dibenzo-18-c-6)], and Trigonal (tBu3SiO)3Cr
;
_journal_coden_ASTM INOCAJ
_journal_issue 8
_journal_name_full 'Inorganic Chemistry'
_journal_page_first 2606
_journal_page_last 2618
_journal_paper_doi 10.1021/ic0488334
_journal_volume 44
_journal_year 2005
_chemical_formula_sum 'C24 H54 Cl2 Cr2 O2 Si2'
_chemical_formula_weight 605.75
_space_group_IT_number 15
_symmetry_cell_setting monoclinic
_symmetry_space_group_name_Hall '-C 2yc'
_symmetry_space_group_name_H-M 'C 1 2/c 1'
_cell_angle_alpha 90.00
_cell_angle_beta 107.21(4)
_cell_angle_gamma 90.00
_cell_formula_units_Z 8
_cell_length_a 22.333(18)
_cell_length_b 13.574(16)
_cell_length_c 22.32(2)
_cell_measurement_temperature 173(2)
_cell_volume 6463(11)
_diffrn_ambient_temperature 173(2)
_exptl_crystal_density_diffrn 1.245
_cod_duplicate_entry 4300961
_cod_depositor_comments
;
The following automatic conversions were performed:
'_symmetry_cell_setting' value 'Monoclinic' changed to 'monoclinic'
according to '/home/saulius/struct/CIF-dictionaries/cif_core.dic'
dictionary named 'cif_core.dic' version 2.4.1 from 2010-06-29.

Automatic conversion script
Id: cif_fix_enum 1527 2010-12-29 10:47:43Z saulius 
;
_cod_original_sg_symbol_H-M 'C 2/c'
_cod_database_code 4300318

loop_
_symmetry_equiv_pos_as_xyz
'x, y, z'
'-x, y, -z+1/2'
'x+1/2, y+1/2, z'
'-x+1/2, y+1/2, -z+1/2'
'-x, -y, -z'
'x, -y, z-1/2'
'-x+1/2, -y+1/2, -z'
'x+1/2, -y+1/2, z-1/2'

loop_
_atom_site_label
_atom_site_type_symbol
_atom_site_fract_x
_atom_site_fract_y
_atom_site_fract_z
_atom_site_U_iso_or_equiv
_atom_site_adp_type
_atom_site_occupancy
_atom_site_symmetry_multiplicity
_atom_site_calc_flag
_atom_site_refinement_flags
_atom_site_disorder_assembly
_atom_site_disorder_group
Cr1 Cr 0.0000 0.57450(18) 0.2500 0.0505(8) Uani 1 2 d S . .
Cr2 Cr 0.0000 0.29503(18) 0.2500 0.0440(7) Uani 1 2 d S . .
Cr3 Cr -0.06821(8) 0.43384(13) 0.17568(9) 0.0474(6) Uani 1 1 d . . .
Cl2 Cl 0.00110(14) 0.5421(2) 0.14492(16) 0.0554(9) Uani 1 1 d . . .
Cl1 Cl -0.10695(13) 0.3281(2) 0.24054(14) 0.0495(8) Uani 1 1 d . . .
Si1 Si -0.03592(19) 0.2314(3) 0.09523(19) 0.0710(12) Uani 1 1 d D . .
Si2 Si -0.15823(19) 0.6283(3) 0.1933(2) 0.0992(15) Uani 1 1 d D . .
O1 O -0.0305(4) 0.3067(6) 0.1571(3) 0.049(2) Uani 1 1 d . . .
O2 O -0.0938(3) 0.5605(5) 0.2104(4) 0.060(2) Uani 1 1 d . . .
C24 C -0.2530(6) 0.6767(10) 0.2528(7) 0.118(7) Uani 1 1 d D . .
H24A H -0.2749 0.6551 0.2826 0.178 Uiso 1 1 calc R . .
H24B H -0.2833 0.6863 0.2114 0.178 Uiso 1 1 calc R . .
H24C H -0.2312 0.7389 0.2673 0.178 Uiso 1 1 calc R . .
C23 C -0.1696(6) 0.5586(12) 0.3113(6) 0.122(7) Uani 1 1 d D . .
H23A H -0.1983 0.5465 0.3363 0.183 Uiso 1 1 calc R . .
H23B H -0.1375 0.6061 0.3331 0.183 Uiso 1 1 calc R . .
H23C H -0.1495 0.4966 0.3056 0.183 Uiso 1 1 calc R . .
C8 C -0.0470(7) 0.0813(13) 0.1801(7) 0.277(11) Uani 1 1 d D . .
H8A H -0.0336 0.0165 0.1985 0.416 Uiso 1 1 calc R . .
H8B H -0.0923 0.0808 0.1598 0.416 Uiso 1 1 calc R . .
H8C H -0.0366 0.1315 0.2131 0.416 Uiso 1 1 calc R . .
C7 C -0.0223(11) 0.0203(11) 0.0834(8) 0.269(18) Uani 1 1 d D . .
H7A H -0.0067 -0.0411 0.1057 0.403 Uiso 1 1 calc R . .
H7B H 0.0007 0.0343 0.0532 0.403 Uiso 1 1 calc R . .
H7C H -0.0671 0.0135 0.0612 0.403 Uiso 1 1 calc R . .
C6 C 0.0594(6) 0.1048(16) 0.1678(11) 0.31(2) Uani 1 1 d D . .
H6A H 0.0718 0.0387 0.1846 0.472 Uiso 1 1 calc R . .
H6B H 0.0676 0.1522 0.2024 0.472 Uiso 1 1 calc R . .
H6C H 0.0836 0.1231 0.1393 0.472 Uiso 1 1 calc R . .
C5 C -0.0127(7) 0.1052(8) 0.1308(6) 0.28(2) Uani 1 1 d D . .
C21 C -0.2056(5) 0.5991(10) 0.2485(5) 0.157(9) Uani 1 1 d D . .
C19 C -0.0884(10) 0.7855(16) 0.2530(7) 0.58(4) Uani 1 1 d D . .
H19A H -0.0754 0.8546 0.2546 0.868 Uiso 1 1 calc R . .
H19B H -0.0517 0.7428 0.2586 0.868 Uiso 1 1 calc R . .
H19C H -0.1074 0.7727 0.2866 0.868 Uiso 1 1 calc R . .
C18 C -0.1027(7) 0.7727(13) 0.1380(7) 0.206(10) Uani 1 1 d D . .
H18A H -0.0909 0.8414 0.1343 0.309 Uiso 1 1 calc R . .
H18B H -0.1314 0.7507 0.0979 0.309 Uiso 1 1 calc R . .
H18C H -0.0651 0.7313 0.1489 0.309 Uiso 1 1 calc R . .
C4 C 0.0932(7) 0.3015(13) 0.1072(6) 0.144(8) Uani 1 1 d D . .
H4A H 0.1230 0.3247 0.0858 0.216 Uiso 1 1 calc R . .
H4B H 0.1093 0.2415 0.1308 0.216 Uiso 1 1 calc R . .
H4C H 0.0874 0.3526 0.1361 0.216 Uiso 1 1 calc R . .
C22 C -0.2458(11) 0.5093(13) 0.2100(13) 0.49(5) Uani 1 1 d D . .
H22A H -0.2742 0.4842 0.2326 0.734 Uiso 1 1 calc R . .
H22B H -0.2175 0.4566 0.2055 0.734 Uiso 1 1 calc R . .
H22C H -0.2704 0.5323 0.1684 0.734 Uiso 1 1 calc R . .
C1 C 0.0309(5) 0.2796(9) 0.0591(6) 0.132(8) Uani 1 1 d D . .
C3 C 0.0384(10) 0.1998(11) 0.0121(7) 0.212(10) Uani 1 1 d D . .
H3A H 0.0707 0.2206 -0.0069 0.317 Uiso 1 1 calc R . .
H3B H -0.0015 0.1911 -0.0208 0.317 Uiso 1 1 calc R . .
H3C H 0.0509 0.1374 0.0343 0.317 Uiso 1 1 calc R . .
C17 C -0.1357(6) 0.7642(8) 0.1901(7) 0.41(2) Uani 1 1 d D . .
C15 C -0.2093(10) 0.4777(9) 0.0933(12) 0.263(16) Uani 1 1 d D . .
H15A H -0.2342 0.4665 0.0496 0.395 Uiso 1 1 calc R . .
H15B H -0.2294 0.4449 0.1214 0.395 Uiso 1 1 calc R . .
H15C H -0.1671 0.4508 0.1001 0.395 Uiso 1 1 calc R . .
C14 C -0.2723(6) 0.6316(15) 0.0892(11) 0.242(14) Uani 1 1 d D . .
H14A H -0.2959 0.6106 0.0468 0.363 Uiso 1 1 calc R . .
H14B H -0.2697 0.7037 0.0908 0.363 Uiso 1 1 calc R . .
H14C H -0.2937 0.6083 0.1191 0.363 Uiso 1 1 calc R . .
C13 C -0.2050(7) 0.5874(11) 0.1067(5) 0.208(14) Uani 1 1 d D . .
C2 C 0.0084(10) 0.3740(11) 0.0200(10) 0.330(16) Uani 1 1 d D . .
H2A H 0.0414 0.3972 0.0026 0.496 Uiso 1 1 calc R . .
H2B H -0.0008 0.4252 0.0469 0.496 Uiso 1 1 calc R . .
H2C H -0.0295 0.3593 -0.0143 0.496 Uiso 1 1 calc R . .
C20 C -0.1895(7) 0.8380(12) 0.1742(11) 0.302(14) Uani 1 1 d D . .
H20A H -0.1728 0.9048 0.1741 0.452 Uiso 1 1 calc R . .
H20B H -0.2121 0.8338 0.2057 0.452 Uiso 1 1 calc R . .
H20C H -0.2183 0.8230 0.1327 0.452 Uiso 1 1 calc R . .
C16 C -0.1711(8) 0.6370(17) 0.0628(11) 0.34(2) Uani 1 1 d D . .
H16A H -0.1925 0.6190 0.0192 0.504 Uiso 1 1 calc R . .
H16B H -0.1275 0.6144 0.0741 0.504 Uiso 1 1 calc R . .
H16C H -0.1720 0.7087 0.0675 0.504 Uiso 1 1 calc R . .
C12 C -0.1360(11) 0.2000(14) -0.0280(8) 0.290(18) Uani 1 1 d D . .
H12A H -0.1754 0.2294 -0.0535 0.435 Uiso 1 1 calc R . .
H12B H -0.1430 0.1306 -0.0201 0.435 Uiso 1 1 calc R . .
H12C H -0.1044 0.2049 -0.0504 0.435 Uiso 1 1 calc R . .
C11 C -0.0851(10) 0.3557(15) 0.0138(11) 0.53(4) Uani 1 1 d D . .
H11C H -0.0479 0.3404 0.0007 0.632 Uiso 1 1 calc R . .
H11A H -0.0735 0.4010 0.0495 0.790 Uiso 1 1 calc R . .
H11B H -0.1169 0.3865 -0.0212 0.790 Uiso 1 1 calc R . .
C10 C -0.1653(8) 0.286(2) 0.0588(9) 0.43(3) Uani 1 1 d D . .
H10A H -0.2019 0.3036 0.0237 0.644 Uiso 1 1 calc R . .
H10C H -0.1519 0.3434 0.0862 0.644 Uiso 1 1 calc R . .
H10D H -0.1762 0.2320 0.0827 0.644 Uiso 1 1 calc R . .
C9 C -0.1131(6) 0.2545(14) 0.0341(8) 0.57(4) Uani 1 1 d D . .

loop_
_atom_site_aniso_label
_atom_site_aniso_U_11
_atom_site_aniso_U_22
_atom_site_aniso_U_33
_atom_site_aniso_U_23
_atom_site_aniso_U_13
_atom_site_aniso_U_12
Cr1 0.0522(15) 0.0211(14) 0.102(2) 0.000 0.0587(15) 0.000
Cr2 0.0500(15) 0.0233(14) 0.0722(17) 0.000 0.0388(13) 0.000
Cr3 0.0406(11) 0.0383(12) 0.0747(13) 0.0113(10) 0.0345(10) 0.0006(9)
Cl2 0.0528(17) 0.0411(18) 0.090(2) 0.0191(16) 0.0490(16) 0.0024(14)
Cl1 0.0471(16) 0.0404(18) 0.0734(19) 0.0028(15) 0.0370(15) -0.0076(14)
Si1 0.085(3) 0.053(2) 0.089(3) -0.019(2) 0.048(2) -0.018(2)
Si2 0.102(3) 0.072(3) 0.163(4) 0.071(3) 0.101(3) 0.063(2)
O1 0.052(5) 0.043(5) 0.062(5) -0.004(4) 0.031(4) -0.008(4)
O2 0.046(4) 0.037(5) 0.118(6) 0.023(4) 0.056(4) 0.021(4)
C24 0.086(11) 0.153(19) 0.139(14) 0.025(13) 0.070(10) 0.035(12)
C23 0.084(10) 0.164(19) 0.151(15) 0.051(13) 0.086(11) 0.059(11)
C8 0.68(3) 0.043(12) 0.257(18) -0.035(11) 0.37(2) -0.067(18)
C7 0.58(5) 0.047(13) 0.23(3) -0.073(15) 0.21(3) -0.08(2)
C6 0.29(3) 0.117(19) 0.40(5) -0.05(3) -0.12(3) 0.13(2)
C5 0.67(7) 0.027(12) 0.17(2) -0.031(13) 0.14(3) -0.01(2)
C21 0.100(11) 0.22(2) 0.191(18) 0.077(17) 0.103(12) 0.099(14)
C19 0.73(6) 0.066(16) 0.56(6) -0.11(2) -0.40(5) 0.20(3)
C18 0.232(18) 0.068(13) 0.42(3) 0.063(16) 0.25(2) 0.055(13)
C4 0.148(15) 0.188(19) 0.125(13) -0.079(13) 0.086(11) -0.087(14)
C22 0.07(2) 0.20(4) 1.05(13) 0.00(6) -0.06(4) 0.01(2)
C1 0.21(2) 0.099(15) 0.118(13) 0.000(12) 0.103(13) 0.026(14)
C3 0.35(2) 0.18(2) 0.195(16) -0.091(15) 0.215(16) -0.139(19)
C17 0.142(13) 0.21(2) 0.98(6) 0.36(3) 0.33(2) 0.121(15)
C15 0.28(3) 0.21(3) 0.20(3) -0.05(2) -0.07(2) 0.16(2)
C14 0.155(18) 0.36(3) 0.20(3) 0.10(2) 0.030(19) 0.18(2)
C13 0.14(2) 0.26(3) 0.17(2) 0.02(2) -0.040(19) 0.09(2)
C2 0.51(3) 0.087(18) 0.57(4) 0.05(2) 0.44(3) -0.05(2)
C20 0.32(2) 0.068(11) 0.65(4) 0.189(18) 0.35(2) 0.130(13)
C16 0.16(3) 0.63(6) 0.20(3) 0.04(4) 0.04(2) 0.17(3)
C12 0.20(3) 0.41(4) 0.18(2) -0.19(3) -0.05(2) -0.03(3)
C11 0.75(9) 0.62(8) 0.09(2) -0.01(4) -0.07(4) -0.24(7)
C10 0.18(3) 0.87(8) 0.16(3) -0.23(4) -0.07(2) 0.13(4)
C9 0.07(2) 0.93(10) 0.58(8) -0.40(7) -0.09(3) 0.02(4)

loop_
_geom_bond_atom_site_label_1
_geom_bond_atom_site_label_2
_geom_bond_distance
_geom_bond_site_symmetry_2
_geom_bond_publ_flag
Cr1 O2 2.027(8) . ?
Cr1 O2 2.027(8) 2 ?
Cr1 Cl2 2.393(4) . ?
Cr1 Cl2 2.394(4) 2 ?
Cr1 Cr3 2.687(3) . ?
Cr1 Cr3 2.688(3) 2 ?
Cr2 O1 1.987(8) . ?
Cr2 O1 1.987(8) 2 ?
Cr2 Cl1 2.378(3) . ?
Cr2 Cl1 2.378(3) 2 ?
Cr2 Cr3 2.670(3) . ?
Cr2 Cr3 2.670(3) 2 ?
Cr3 O1 2.016(8) . ?
Cr3 O2 2.036(8) . ?
Cr3 Cl1 2.376(4) . ?
Cr3 Cl2 2.378(4) . ?
Si1 O1 1.694(9) . ?
Si1 C5 1.894(11) . ?
Si1 C9 1.882(12) . ?
Si1 C1 2.004(11) . ?
Si2 O2 1.655(8) . ?
Si2 C21 1.888(11) . ?
Si2 C17 1.920(11) . ?
Si2 C13 1.985(11) . ?
C24 C21 1.516(14) . ?
C23 C21 1.500(13) . ?
C8 C5 1.548(15) . ?
C7 C5 1.535(15) . ?
C6 C5 1.578(15) . ?
C21 C22 1.604(15) . ?
C19 C17 1.516(15) . ?
C18 C17 1.553(15) . ?
C4 C1 1.513(13) . ?
C1 C2 1.548(14) . ?
C1 C3 1.552(15) . ?
C17 C20 1.524(14) . ?
C15 C13 1.516(15) . ?
C14 C13 1.557(15) . ?
C13 C16 1.557(16) . ?
C12 C9 1.520(16) . ?
C11 C9 1.628(17) . ?
C10 C9 1.491(16) . ?
